data_4514671
loop_
_publ_author_name
'Giri, Sovan Sundar'
'Liu, Rai-Shung'

_publ_section_title
;
 Copper-Catalyzed [4+2]-Cycloadditions of Isoxazoles with
 2-Alkynylbenzaldehydes To Access Distinct \a-Carbonylnaphthalene
 Derivatives: C(3,4)- versus C(4,5)-Regioselectivity at Isoxazoles
;
_journal_issue 8
_journal_name_full 'ACS Catalysis'
_journal_page_first 7328
_journal_paper_doi 10.1021/acscatal.9b02323
_journal_volume 9
_journal_year 2019
_chemical_formula_sum 'C25 H19 N O2'
_chemical_formula_weight 365.41
_space_group_crystal_system monoclinic
_space_group_IT_number 14
_space_group_name_Hall '-P 2ybc'
_space_group_name_H-M_alt 'P 1 21/c 1'
_symmetry_space_group_name_Hall '-P 2ybc'
_symmetry_space_group_name_H-M 'P 1 21/c 1'
_atom_sites_solution_hydrogens geom
_audit_creation_method SHELXL-2014/6
_cell_angle_alpha 90
_cell_angle_beta 100.839(2)
_cell_angle_gamma 90
_cell_formula_units_Z 8
_cell_length_a 15.6269(10)
_cell_length_b 10.8792(7)
_cell_length_c 22.0724(15)
_cell_measurement_reflns_used 9030
_cell_measurement_temperature 99(2)
_cell_measurement_theta_max 26.3766
_cell_measurement_theta_min 2.2946
_cell_volume 3685.5(4)
_computing_cell_refinement 'SAINT V8.34A (Bruker AXS Inc., 2013)'
_computing_data_collection 'Bruker APEX2'
_computing_data_reduction 'SAINT V8.34A (Bruker AXS Inc., 2013)'
_computing_molecular_graphics 'Bruker SHELXTL'
_computing_publication_material 'Bruker SHELXTL'
_computing_structure_refinement 'SHELXL-2014/6 (Sheldrick, 2014)'
_diffrn_ambient_temperature 99(2)
_diffrn_detector_area_resol_mean 8.3333
_diffrn_measured_fraction_theta_full 1.000
_diffrn_measured_fraction_theta_max 0.998
_diffrn_measurement_device_type 'Bruker APEX-II CCD'
_diffrn_measurement_method '\f and \w scans'
_diffrn_radiation_type MoK\a
_diffrn_radiation_wavelength 0.71073
_diffrn_reflns_av_R_equivalents 0.0503
_diffrn_reflns_av_unetI/netI 0.0322
_diffrn_reflns_Laue_measured_fraction_full 1.000
_diffrn_reflns_Laue_measured_fraction_max 0.998
_diffrn_reflns_limit_h_max 19
_diffrn_reflns_limit_h_min -19
_diffrn_reflns_limit_k_max 12
_diffrn_reflns_limit_k_min -13
_diffrn_reflns_limit_l_max 27
_diffrn_reflns_limit_l_min -27
_diffrn_reflns_number 54083
_diffrn_reflns_point_group_measured_fraction_full 1.000
_diffrn_reflns_point_group_measured_fraction_max 0.998
_diffrn_reflns_theta_full 25.242
_diffrn_reflns_theta_max 26.442
_diffrn_reflns_theta_min 1.327
_exptl_absorpt_coefficient_mu 0.083
_exptl_absorpt_correction_T_max 0.9485
_exptl_absorpt_correction_T_min 0.9032
_exptl_absorpt_correction_type multi-scan
_exptl_absorpt_process_details 'SADABS V2014/4 (Bruker AXS Inc.)'
_exptl_crystal_colour Colorless
_exptl_crystal_density_diffrn 1.317
_exptl_crystal_density_meas ?
_exptl_crystal_density_method 'not measured'
_exptl_crystal_description Lump
_exptl_crystal_F_000 1536
_exptl_crystal_size_max 0.25
_exptl_crystal_size_mid 0.20
_exptl_crystal_size_min 0.20
_refine_diff_density_max 0.279
_refine_diff_density_min -0.243
_refine_diff_density_rms 0.051
_refine_ls_extinction_method none
_refine_ls_goodness_of_fit_ref 1.033
_refine_ls_hydrogen_treatment constr
_refine_ls_matrix_type full
_refine_ls_number_parameters 505
_refine_ls_number_reflns 7578
_refine_ls_number_restraints 0
_refine_ls_restrained_S_all 1.033
_refine_ls_R_factor_all 0.0544
_refine_ls_R_factor_gt 0.0386
_refine_ls_shift/su_max 0.000
_refine_ls_shift/su_mean 0.000
_refine_ls_structure_factor_coef Fsqd
_refine_ls_weighting_details 'w=1/[\s^2^(Fo^2^)+(0.0552P)^2^+0.9942P] where P=(Fo^2^+2Fc^2^)/3'
_refine_ls_weighting_scheme calc
_refine_ls_wR_factor_gt 0.0985
_refine_ls_wR_factor_ref 0.1086
_reflns_Friedel_coverage 0.000
_reflns_number_gt 5957
_reflns_number_total 7578
_reflns_threshold_expression 'I > 2\s(I)'
_cod_data_source_file cs9b02323_si_004.cif
_cod_data_source_block mo_180524LT_0m
_cod_depositor_comments
;
The following automatic conversions were performed:

'_exptl_crystal_density_meas' value 'not measured' was changed to '?'
- the value is perceived as not measured.

Automatic conversion script
Id: cif_fix_values 4973 2017-02-22 13:04:09Z antanas 

2020-04-07
Z value and formula fixed to values more according to usual
chemical conventions.                 miguel
;
_cod_original_formula_sum 'C50 H38 N2 O4'
_cod_original_formula_weight 730.82
_cod_original_formula_units_Z 4
_cod_database_code 4514671
_shelx_space_group_comment
;
The symmetry employed for this shelxl refinement is uniquely defined
by the following loop, which should always be used as a source of
symmetry information in preference to the above space-group names.
They are only intended as comments.
;
_shelxl_version_number 2014/6

loop_
_space_group_symop_operation_xyz
'x, y, z'
'-x, y+1/2, -z+1/2'
'-x, -y, -z'
'x, -y-1/2, z-1/2'

loop_
_atom_site_label
_atom_site_type_symbol
_atom_site_fract_x
_atom_site_fract_y
_atom_site_fract_z
_atom_site_U_iso_or_equiv
_atom_site_adp_type
_atom_site_occupancy
_atom_site_site_symmetry_order
_atom_site_calc_flag
_atom_site_refinement_flags_posn
_atom_site_refinement_flags_adp
O1 O 0.43177(6) 0.28563(9) 0.30501(5) 0.0189(2) Uani 1 1 d . .
O2 O 0.73534(7) 0.53086(10) 0.40355(5) 0.0249(3) Uani 1 1 d . .
O3 O 0.83575(7) -0.19259(9) 0.40976(5) 0.0228(2) Uani 1 1 d . .
O4 O 0.59505(6) 0.05856(9) 0.23419(5) 0.0194(2) Uani 1 1 d . .
N1 N 0.55630(8) 0.43878(11) 0.35850(6) 0.0216(3) Uani 1 1 d . .
H1A H 0.5792 0.5122 0.3668 0.026 Uiso 1 1 calc R U
H1B H 0.5083 0.4303 0.3307 0.026 Uiso 1 1 calc R U
N2 N 0.71809(8) -0.10024(11) 0.28744(6) 0.0209(3) Uani 1 1 d . .
H2A H 0.7385 -0.1740 0.2983 0.025 Uiso 1 1 calc R U
H2B H 0.6684 -0.0921 0.2613 0.025 Uiso 1 1 calc R U
C1 C 0.15421(9) 0.07475(13) 0.26129(7) 0.0199(3) Uani 1 1 d . .
H1 H 0.0931 0.0779 0.2466 0.024 Uiso 1 1 calc R U
C2 C 0.21125(9) 0.08903(13) 0.22079(7) 0.0177(3) Uani 1 1 d . .
H19 H 0.1893 0.1003 0.1780 0.021 Uiso 1 1 calc R U
C3 C 0.30061(9) 0.08691(12) 0.24274(7) 0.0164(3) Uani 1 1 d . .
H3 H 0.3394 0.0957 0.2146 0.020 Uiso 1 1 calc R U
C4 C 0.33406(9) 0.07211(12) 0.30532(7) 0.0160(3) Uani 1 1 d . .
C5 C 0.43091(9) 0.07266(13) 0.32991(7) 0.0185(3) Uani 1 1 d . .
H5 H 0.4601 0.0220 0.3025 0.022 Uiso 1 1 calc R U
H4 H 0.4423 0.0341 0.3713 0.022 Uiso 1 1 calc R U
C6 C 0.47072(9) 0.20108(12) 0.33472(6) 0.0140(3) Uani 1 1 d . .
C7 C 0.55698(9) 0.21809(13) 0.37573(6) 0.0144(3) Uani 1 1 d . .
C8 C 0.59509(9) 0.33863(13) 0.38859(6) 0.0147(3) Uani 1 1 d . .
C9 C 0.67181(9) 0.34920(13) 0.43322(6) 0.0150(3) Uani 1 1 d . .
C10 C 0.71222(8) 0.47432(13) 0.44542(7) 0.0158(3) Uani 1 1 d . .
C11 C 0.72311(9) 0.52810(13) 0.50816(7) 0.0165(3) Uani 1 1 d . .
C12 C 0.67095(10) 0.49015(14) 0.54923(7) 0.0221(3) Uani 1 1 d . .
H13 H 0.6287 0.4275 0.5375 0.027 Uiso 1 1 calc R U
C13 C 0.68045(11) 0.54330(15) 0.60707(8) 0.0278(4) Uani 1 1 d . .
H14 H 0.6438 0.5184 0.6347 0.033 Uiso 1 1 calc R U
C14 C 0.74326(11) 0.63267(15) 0.62480(8) 0.0283(4) Uani 1 1 d . .
H2 H 0.7508 0.6676 0.6649 0.034 Uiso 1 1 calc R U
C15 C 0.71452(8) 0.24468(13) 0.46313(6) 0.0144(3) Uani 1 1 d . .
C16 C 0.68036(8) 0.12594(13) 0.44593(6) 0.0144(3) Uani 1 1 d . .
C17 C 0.60163(9) 0.11706(13) 0.40297(6) 0.0147(3) Uani 1 1 d . .
H8 H 0.5782 0.0377 0.3923 0.018 Uiso 1 1 calc R U
C18 C 0.72428(9) 0.01943(13) 0.47260(6) 0.0163(3) Uani 1 1 d . .
H12 H 0.7020 -0.0596 0.4599 0.020 Uiso 1 1 calc R U
C19 C 0.79825(9) 0.02933(13) 0.51634(7) 0.0179(3) Uani 1 1 d . .
H9 H 0.8270 -0.0424 0.5343 0.021 Uiso 1 1 calc R U
C20 C 0.83174(9) 0.14657(14) 0.53473(7) 0.0185(3) Uani 1 1 d . .
H10 H 0.8827 0.1531 0.5658 0.022 Uiso 1 1 calc R U
C21 C 0.79233(9) 0.25083(13) 0.50872(6) 0.0169(3) Uani 1 1 d . .
H11 H 0.8171 0.3287 0.5212 0.020 Uiso 1 1 calc R U
C22 C 0.78484(9) 0.62068(14) 0.52547(7) 0.0196(3) Uani 1 1 d . .
H16 H 0.8195 0.6488 0.4972 0.024 Uiso 1 1 calc R U
C23 C 0.79532(11) 0.67121(14) 0.58386(7) 0.0260(4) Uani 1 1 d . .
H15 H 0.8383 0.7326 0.5961 0.031 Uiso 1 1 calc R U
C24 C 0.27635(9) 0.05535(13) 0.34531(7) 0.0195(3) Uani 1 1 d . .
H17 H 0.2982 0.0434 0.3881 0.023 Uiso 1 1 calc R U
C25 C 0.18684(9) 0.05581(14) 0.32349(7) 0.0214(3) Uani 1 1 d . .
H18 H 0.1480 0.0431 0.3512 0.026 Uiso 1 1 calc R U
C26 C 1.08082(10) -0.31570(15) 0.30786(9) 0.0326(4) Uani 1 1 d . .
H20 H 1.1264 -0.3565 0.2929 0.039 Uiso 1 1 calc R U
C27 C 1.04751(11) -0.20643(16) 0.28124(9) 0.0348(4) Uani 1 1 d . .
H22 H 1.0700 -0.1727 0.2477 0.042 Uiso 1 1 calc R U
C28 C 0.98138(10) -0.14578(14) 0.30329(8) 0.0253(3) Uani 1 1 d . .
H23 H 0.9594 -0.0702 0.2852 0.030 Uiso 1 1 calc R U
C29 C 0.94741(9) -0.19535(13) 0.35163(7) 0.0171(3) Uani 1 1 d . .
C30 C 0.87309(8) -0.13673(13) 0.37456(6) 0.0148(3) Uani 1 1 d . .
C31 C 0.84239(9) -0.01001(13) 0.35277(6) 0.0143(3) Uani 1 1 d . .
C32 C 0.76321(9) 0.00112(13) 0.31106(6) 0.0147(3) Uani 1 1 d . .
C33 C 0.73159(8) 0.12286(13) 0.29238(6) 0.0139(3) Uani 1 1 d . .
C34 C 0.64831(9) 0.14107(13) 0.24771(6) 0.0150(3) Uani 1 1 d . .
C35 C 0.63011(9) 0.26786(13) 0.21854(7) 0.0190(3) Uani 1 1 d . .
H31 H 0.6097 0.3230 0.2486 0.023 Uiso 1 1 calc R U
H26 H 0.6852 0.3021 0.2098 0.023 Uiso 1 1 calc R U
C36 C 0.56275(9) 0.26666(12) 0.15937(6) 0.0163(3) Uani 1 1 d . .
C37 C 0.47405(9) 0.25889(13) 0.16035(7) 0.0179(3) Uani 1 1 d . .
H30 H 0.4552 0.2545 0.1988 0.022 Uiso 1 1 calc R U
C38 C 0.41264(9) 0.25743(13) 0.10571(7) 0.0189(3) Uani 1 1 d . .
H29 H 0.3523 0.2515 0.1070 0.023 Uiso 1 1 calc R U
C39 C 0.43979(10) 0.26472(13) 0.04947(7) 0.0206(3) Uani 1 1 d . .
H21 H 0.3983 0.2625 0.0120 0.025 Uiso 1 1 calc R U
C40 C 1.04760(10) -0.36548(15) 0.35628(8) 0.0277(4) Uani 1 1 d . .
H38 H 1.0705 -0.4405 0.3746 0.033 Uiso 1 1 calc R U
C41 C 0.98130(9) -0.30644(13) 0.37805(7) 0.0206(3) Uani 1 1 d . .
H37 H 0.9585 -0.3413 0.4111 0.025 Uiso 1 1 calc R U
C42 C 0.88940(8) 0.09452(13) 0.37883(6) 0.0144(3) Uani 1 1 d . .
C43 C 0.85632(9) 0.21405(13) 0.36137(6) 0.0150(3) Uani 1 1 d . .
C44 C 0.77851(9) 0.22379(13) 0.31762(6) 0.0153(3) Uani 1 1 d . .
H32 H 0.7574 0.3034 0.3049 0.018 Uiso 1 1 calc R U
C45 C 0.52770(10) 0.27526(14) 0.04828(7) 0.0216(3) Uani 1 1 d . .
H27 H 0.5464 0.2822 0.0099 0.026 Uiso 1 1 calc R U
C46 C 0.58894(9) 0.27578(13) 0.10294(7) 0.0194(3) Uani 1 1 d . .
H28 H 0.6492 0.2824 0.1016 0.023 Uiso 1 1 calc R U
C47 C 0.90113(9) 0.31969(13) 0.38863(7) 0.0183(3) Uani 1 1 d . .
H36 H 0.8792 0.3992 0.3765 0.022 Uiso 1 1 calc R U
C48 C 0.97537(9) 0.30838(13) 0.43215(7) 0.0201(3) Uani 1 1 d . .
H35 H 1.0049 0.3796 0.4502 0.024 Uiso 1 1 calc R U
C49 C 1.00810(9) 0.19014(14) 0.45025(7) 0.0194(3) Uani 1 1 d . .
H34 H 1.0594 0.1826 0.4809 0.023 Uiso 1 1 calc R U
C50 C 0.96726(9) 0.08659(13) 0.42453(7) 0.0171(3) Uani 1 1 d . .
H33 H 0.9909 0.0082 0.4372 0.020 Uiso 1 1 calc R U

loop_
_atom_site_aniso_label
_atom_site_aniso_U_11
_atom_site_aniso_U_22
_atom_site_aniso_U_33
_atom_site_aniso_U_23
_atom_site_aniso_U_13
_atom_site_aniso_U_12
O1 0.0176(5) 0.0156(5) 0.0215(5) 0.0027(4) -0.0019(4) 0.0004(4)
O2 0.0316(6) 0.0241(6) 0.0191(5) 0.0014(5) 0.0050(5) -0.0114(5)
O3 0.0261(6) 0.0188(5) 0.0254(6) 0.0051(5) 0.0097(5) 0.0019(4)
O4 0.0185(5) 0.0158(5) 0.0217(5) 0.0006(4) -0.0016(4) -0.0032(4)
N1 0.0205(6) 0.0133(6) 0.0270(7) 0.0039(5) -0.0055(5) -0.0035(5)
N2 0.0211(6) 0.0126(6) 0.0252(7) 0.0018(5) -0.0052(5) -0.0013(5)
C1 0.0152(7) 0.0179(7) 0.0254(8) -0.0021(6) 0.0008(6) -0.0010(6)
C2 0.0205(7) 0.0141(7) 0.0169(7) -0.0009(6) -0.0009(6) -0.0002(6)
C3 0.0175(7) 0.0126(7) 0.0197(7) -0.0003(6) 0.0050(6) -0.0004(5)
C4 0.0164(7) 0.0087(6) 0.0217(7) -0.0012(6) 0.0002(6) -0.0010(5)
C5 0.0163(7) 0.0142(7) 0.0231(8) 0.0001(6) -0.0009(6) -0.0005(5)
C6 0.0153(6) 0.0143(7) 0.0129(6) -0.0014(6) 0.0036(5) 0.0003(5)
C7 0.0152(7) 0.0156(7) 0.0126(7) 0.0002(5) 0.0034(5) -0.0003(5)
C8 0.0153(6) 0.0148(7) 0.0145(7) 0.0010(6) 0.0040(5) 0.0001(5)
C9 0.0157(7) 0.0142(7) 0.0152(7) -0.0018(6) 0.0037(5) -0.0021(5)
C10 0.0127(6) 0.0155(7) 0.0186(7) 0.0020(6) 0.0012(5) 0.0007(5)
C11 0.0163(7) 0.0136(7) 0.0198(7) 0.0006(6) 0.0035(6) 0.0003(5)
C12 0.0245(7) 0.0173(7) 0.0265(8) -0.0005(6) 0.0098(6) -0.0035(6)
C13 0.0380(9) 0.0213(8) 0.0289(9) -0.0009(7) 0.0185(7) -0.0037(7)
C14 0.0427(10) 0.0224(8) 0.0220(8) -0.0061(7) 0.0114(7) -0.0031(7)
C15 0.0127(6) 0.0167(7) 0.0144(7) -0.0002(6) 0.0043(5) -0.0008(5)
C16 0.0141(6) 0.0166(7) 0.0131(7) 0.0002(6) 0.0041(5) 0.0001(5)
C17 0.0167(7) 0.0128(7) 0.0149(7) -0.0017(5) 0.0032(5) -0.0022(5)
C18 0.0170(7) 0.0147(7) 0.0172(7) -0.0007(6) 0.0032(5) -0.0011(5)
C19 0.0171(7) 0.0181(7) 0.0183(7) 0.0030(6) 0.0028(6) 0.0035(6)
C20 0.0144(7) 0.0230(8) 0.0170(7) 0.0001(6) 0.0002(5) 0.0003(6)
C21 0.0154(7) 0.0172(7) 0.0174(7) -0.0019(6) 0.0017(5) -0.0029(5)
C22 0.0199(7) 0.0188(7) 0.0212(8) -0.0017(6) 0.0065(6) -0.0037(6)
C23 0.0307(8) 0.0211(8) 0.0272(8) -0.0070(7) 0.0076(7) -0.0080(7)
C24 0.0228(7) 0.0183(7) 0.0161(7) -0.0001(6) 0.0001(6) -0.0026(6)
C25 0.0198(7) 0.0237(8) 0.0215(8) -0.0006(6) 0.0062(6) -0.0032(6)
C26 0.0198(8) 0.0258(9) 0.0548(12) -0.0155(8) 0.0134(8) -0.0018(7)
C27 0.0359(9) 0.0258(9) 0.0505(11) -0.0073(8) 0.0278(9) -0.0067(7)
C28 0.0286(8) 0.0154(7) 0.0346(9) -0.0020(7) 0.0131(7) -0.0025(6)
C29 0.0147(6) 0.0155(7) 0.0200(7) -0.0042(6) 0.0006(5) -0.0017(5)
C30 0.0152(6) 0.0144(7) 0.0133(7) -0.0015(6) -0.0013(5) -0.0031(5)
C31 0.0157(6) 0.0140(7) 0.0141(7) 0.0006(5) 0.0051(5) 0.0001(5)
C32 0.0170(7) 0.0138(7) 0.0141(7) -0.0005(5) 0.0052(5) -0.0017(5)
C33 0.0136(6) 0.0154(7) 0.0131(7) 0.0005(5) 0.0035(5) -0.0001(5)
C34 0.0169(7) 0.0154(7) 0.0132(7) -0.0009(6) 0.0039(5) 0.0007(6)
C35 0.0215(7) 0.0139(7) 0.0197(7) 0.0004(6) -0.0009(6) -0.0003(6)
C36 0.0207(7) 0.0084(6) 0.0186(7) 0.0013(6) 0.0004(6) 0.0018(5)
C37 0.0225(7) 0.0141(7) 0.0176(7) 0.0035(6) 0.0049(6) 0.0015(6)
C38 0.0169(7) 0.0144(7) 0.0247(8) 0.0019(6) 0.0022(6) 0.0023(5)
C39 0.0242(7) 0.0171(7) 0.0182(7) 0.0003(6) -0.0019(6) 0.0043(6)
C40 0.0205(8) 0.0200(8) 0.0388(10) -0.0082(7) -0.0046(7) 0.0035(6)
C41 0.0192(7) 0.0169(7) 0.0229(8) -0.0034(6) -0.0030(6) 0.0003(6)
C42 0.0137(6) 0.0158(7) 0.0146(7) 0.0003(6) 0.0053(5) -0.0008(5)
C43 0.0158(6) 0.0158(7) 0.0146(7) -0.0002(6) 0.0053(5) -0.0018(5)
C44 0.0179(7) 0.0125(7) 0.0162(7) 0.0012(6) 0.0051(5) 0.0003(5)
C45 0.0277(8) 0.0204(8) 0.0175(7) 0.0006(6) 0.0062(6) 0.0049(6)
C46 0.0182(7) 0.0164(7) 0.0241(8) 0.0003(6) 0.0053(6) 0.0037(6)
C47 0.0195(7) 0.0142(7) 0.0214(7) 0.0008(6) 0.0041(6) -0.0015(6)
C48 0.0182(7) 0.0163(7) 0.0251(8) -0.0035(6) 0.0025(6) -0.0051(6)
C49 0.0141(7) 0.0231(8) 0.0201(7) -0.0005(6) 0.0008(6) -0.0014(6)
C50 0.0149(7) 0.0174(7) 0.0191(7) 0.0013(6) 0.0034(6) 0.0013(5)

loop_
_atom_type_symbol
_atom_type_description
_atom_type_scat_dispersion_real
_atom_type_scat_dispersion_imag
_atom_type_scat_source
C C 0.0033 0.0016 'International Tables Vol C Tables 4.2.6.8 and 6.1.1.4'
H H 0.0000 0.0000 'International Tables Vol C Tables 4.2.6.8 and 6.1.1.4'
N N 0.0061 0.0033 'International Tables Vol C Tables 4.2.6.8 and 6.1.1.4'
O O 0.0106 0.0060 'International Tables Vol C Tables 4.2.6.8 and 6.1.1.4'

loop_
_geom_angle_atom_site_label_1
_geom_angle_atom_site_label_2
_geom_angle_atom_site_label_3
_geom_angle
C8 N1 H1A 120.0
C8 N1 H1B 120.0
H1A N1 H1B 120.0
C32 N2 H2A 120.0
C32 N2 H2B 120.0
H2A N2 H2B 120.0
C2 C1 C25 119.62(13)
C2 C1 H1 120.2
C25 C1 H1 120.2
C1 C2 C3 119.97(13)
C1 C2 H19 120.0
C3 C2 H19 120.0
C2 C3 C4 120.90(13)
C2 C3 H3 119.5
C4 C3 H3 119.5
C24 C4 C3 118.62(12)
C24 C4 C5 119.98(13)
C3 C4 C5 121.39(13)
C4 C5 C6 113.40(11)
C4 C5 H5 108.9
C6 C5 H5 108.9
C4 C5 H4 108.9
C6 C5 H4 108.9
H5 C5 H4 107.7
O1 C6 C7 122.37(12)
O1 C6 C5 119.75(12)
C7 C6 C5 117.87(11)
C17 C7 C8 118.80(12)
C17 C7 C6 119.53(12)
C8 C7 C6 121.66(12)
N1 C8 C9 121.36(12)
N1 C8 C7 120.15(12)
C9 C8 C7 118.49(12)
C8 C9 C15 121.71(12)
C8 C9 C10 118.27(12)
C15 C9 C10 119.86(12)
O2 C10 C11 120.66(13)
O2 C10 C9 119.67(13)
C11 C10 C9 119.67(12)
C12 C11 C22 119.65(14)
C12 C11 C10 120.86(13)
C22 C11 C10 119.46(13)
C13 C12 C11 120.19(14)
C13 C12 H13 119.9
C11 C12 H13 119.9
C12 C13 C14 120.10(15)
C12 C13 H14 119.9
C14 C13 H14 119.9
C13 C14 C23 119.91(15)
C13 C14 H2 120.0
C23 C14 H2 120.0
C9 C15 C16 118.97(12)
C9 C15 C21 123.72(13)
C16 C15 C21 117.28(12)
C17 C16 C18 121.14(13)
C17 C16 C15 118.60(12)
C18 C16 C15 120.25(12)
C7 C17 C16 123.06(13)
C7 C17 H8 118.5
C16 C17 H8 118.5
C19 C18 C16 120.62(13)
C19 C18 H12 119.7
C16 C18 H12 119.7
C18 C19 C20 119.66(13)
C18 C19 H9 120.2
C20 C19 H9 120.2
C21 C20 C19 121.15(13)
C21 C20 H10 119.4
C19 C20 H10 119.4
C20 C21 C15 121.01(13)
C20 C21 H11 119.5
C15 C21 H11 119.5
C23 C22 C11 119.76(14)
C23 C22 H16 120.1
C11 C22 H16 120.1
C22 C23 C14 120.35(14)
C22 C23 H15 119.8
C14 C23 H15 119.8
C4 C24 C25 120.72(13)
C4 C24 H17 119.6
C25 C24 H17 119.6
C1 C25 C24 120.11(14)
C1 C25 H18 119.9
C24 C25 H18 119.9
C40 C26 C27 119.91(15)
C40 C26 H20 120.0
C27 C26 H20 120.0
C26 C27 C28 120.30(16)
C26 C27 H22 119.9
C28 C27 H22 119.9
C29 C28 C27 120.16(15)
C29 C28 H23 119.9
C27 C28 H23 119.9
C28 C29 C41 119.07(14)
C28 C29 C30 121.93(13)
C41 C29 C30 118.94(13)
O3 C30 C29 119.94(13)
O3 C30 C31 119.84(12)
C29 C30 C31 120.19(12)
C32 C31 C42 121.59(12)
C32 C31 C30 118.48(12)
C42 C31 C30 119.67(11)
N2 C32 C31 120.81(12)
N2 C32 C33 120.59(12)
C31 C32 C33 118.59(12)
C44 C33 C32 119.14(12)
C44 C33 C34 119.56(12)
C32 C33 C34 121.28(12)
O4 C34 C33 122.25(12)
O4 C34 C35 119.76(12)
C33 C34 C35 117.99(11)
C36 C35 C34 113.57(11)
C36 C35 H31 108.9
C34 C35 H31 108.9
C36 C35 H26 108.9
C34 C35 H26 108.9
H31 C35 H26 107.7
C46 C36 C37 118.76(13)
C46 C36 C35 119.96(13)
C37 C36 C35 121.27(13)
C38 C37 C36 120.86(14)
C38 C37 H30 119.6
C36 C37 H30 119.6
C39 C38 C37 119.81(13)
C39 C38 H29 120.1
C37 C38 H29 120.1
C45 C39 C38 119.56(13)
C45 C39 H21 120.2
C38 C39 H21 120.2
C41 C40 C26 120.14(15)
C41 C40 H38 119.9
C26 C40 H38 119.9
C40 C41 C29 120.41(15)
C40 C41 H37 119.8
C29 C41 H37 119.8
C31 C42 C43 119.27(12)
C31 C42 C50 123.08(13)
C43 C42 C50 117.58(12)
C44 C43 C47 121.57(13)
C44 C43 C42 118.48(12)
C47 C43 C42 119.94(12)
C33 C44 C43 122.86(13)
C33 C44 H32 118.6
C43 C44 H32 118.6
C39 C45 C46 120.47(14)
C39 C45 H27 119.8
C46 C45 H27 119.8
C36 C46 C45 120.51(14)
C36 C46 H28 119.7
C45 C46 H28 119.7
C48 C47 C43 120.75(13)
C48 C47 H36 119.6
C43 C47 H36 119.6
C47 C48 C49 119.67(13)
C47 C48 H35 120.2
C49 C48 H35 120.2
C50 C49 C48 121.17(13)
C50 C49 H34 119.4
C48 C49 H34 119.4
C49 C50 C42 120.87(13)
C49 C50 H33 119.6
C42 C50 H33 119.6

loop_
_geom_bond_atom_site_label_1
_geom_bond_atom_site_label_2
_geom_bond_distance
O1 C6 1.2233(16)
O2 C10 1.2201(17)
O3 C30 1.2183(17)
O4 C34 1.2224(17)
N1 C8 1.3580(18)
N1 H1A 0.8800
N1 H1B 0.8800
N2 C32 1.3590(18)
N2 H2A 0.8800
N2 H2B 0.8800
C1 C2 1.385(2)
C1 C25 1.387(2)
C1 H1 0.9500
C2 C3 1.3895(19)
C2 H19 0.9500
C3 C4 1.3912(19)
C3 H3 0.9500
C4 C24 1.387(2)
C4 C5 1.5088(18)
C5 C6 1.5249(19)
C5 H5 0.9900
C5 H4 0.9900
C6 C7 1.4873(18)
C7 C17 1.3778(19)
C7 C8 1.4461(19)
C8 C9 1.4062(18)
C9 C15 1.4171(19)
C9 C10 1.5034(19)
C10 C11 1.483(2)
C11 C12 1.391(2)
C11 C22 1.397(2)
C12 C13 1.384(2)
C12 H13 0.9500
C13 C14 1.385(2)
C13 H14 0.9500
C14 C23 1.389(2)
C14 H2 0.9500
C15 C16 1.4219(19)
C15 C21 1.4266(18)
C16 C17 1.4084(18)
C16 C18 1.4172(19)
C17 H8 0.9500
C18 C19 1.3639(19)
C18 H12 0.9500
C19 C20 1.409(2)
C19 H9 0.9500
C20 C21 1.365(2)
C20 H10 0.9500
C21 H11 0.9500
C22 C23 1.382(2)
C22 H16 0.9500
C23 H15 0.9500
C24 C25 1.391(2)
C24 H17 0.9500
C25 H18 0.9500
C26 C40 1.383(3)
C26 C27 1.384(3)
C26 H20 0.9500
C27 C28 1.389(2)
C27 H22 0.9500
C28 C29 1.387(2)
C28 H23 0.9500
C29 C41 1.402(2)
C29 C30 1.4943(19)
C30 C31 1.5083(19)
C31 C32 1.4017(18)
C31 C42 1.4159(19)
C32 C33 1.4463(19)
C33 C44 1.3785(19)
C33 C34 1.4908(18)
C34 C35 1.5261(19)
C35 C36 1.5155(18)
C35 H31 0.9900
C35 H26 0.9900
C36 C46 1.386(2)
C36 C37 1.393(2)
C37 C38 1.393(2)
C37 H30 0.9500
C38 C39 1.388(2)
C38 H29 0.9500
C39 C45 1.384(2)
C39 H21 0.9500
C40 C41 1.380(2)
C40 H38 0.9500
C41 H37 0.9500
C42 C43 1.4255(19)
C42 C50 1.4296(18)
C43 C44 1.4073(19)
C43 C47 1.4194(19)
C44 H32 0.9500
C45 C46 1.392(2)
C45 H27 0.9500
C46 H28 0.9500
C47 C48 1.366(2)
C47 H36 0.9500
C48 C49 1.414(2)
C48 H35 0.9500
C49 C50 1.365(2)
C49 H34 0.9500
C50 H33 0.9500
